data_2100057
loop_
_publ_author_name
'Richard E. Marsh'

_publ_section_title
;
 Space group <i>P</i>1: an update
;
_journal_issue 3
_journal_name_full 'Acta Crystallographica Section B'
_journal_page_first 359
_journal_page_last 359
_journal_paper_doi 10.1107/S0108768105009651
_journal_volume 61
_journal_year 2005
_chemical_formula_moiety 'C44 H60 N10 O24 S2 Nd2'
_chemical_formula_sum 'C44 H60 N10 Nd2 O24 S2'
_space_group_crystal_system triclinic
_space_group_IT_number 2
_space_group_name_Hall '-P 1'
_space_group_name_H-M_alt 'P -1'
_audit_creation_method CRYM
_cell_angle_alpha 107.22
_cell_angle_beta 98.12
_cell_angle_gamma 99.78
_cell_formula_units_Z 1
_cell_length_a 8.5410
_cell_length_b 11.9150
_cell_length_c 15.9060
_cell_volume 1491.787
_cod_data_source_file bk0148.cif
_cod_data_source_block MIZLAI
_cod_depositor_comments
;
 Updating space group information and adding the symmetry operation list.

 Antanas Vaitkus,
 2018-06-14

  Added moiety chemical formula and Z value from Marsh (2005) paper.
  The summary chemical formula is calculated from moiety formula using
  AdHocParser
  (svn://www.crystallography.net/cod-tools/trunk/Formulae/AdHocParser.yp,
  revision 1441.)

  Andrius Merkys
  2013-11-11
;
_cod_original_sg_symbol_H-M P-1
_cod_original_formula_sum 'not given'
_cod_database_code 2100057

loop_
_space_group_symop_id
_space_group_symop_operation_xyz
1 x,y,z
2 -x,-y,-z

loop_
_atom_site_label
_atom_site_fract_x
_atom_site_fract_y
_atom_site_fract_z
_atom_site_type_symbol
Nd1 0.69471 0.04902 0.77887 Nd
S1 0.34100 0.08285 0.87950 S
O1 0.49690 -0.06335 0.64490 O
O2 0.41725 -0.21435 0.23360 O
O5 0.47610 0.02330 0.85465 O
O6 1.03935 0.31840 0.98525 O
O7 0.79740 0.20380 0.93710 O
O8 0.97220 0.18870 0.85170 O
O9 0.81235 -0.24960 0.83650 O
O10 0.82270 -0.05750 0.87535 O
O11 0.66115 -0.17670 0.75500 O
O12 0.97835 0.04180 0.58855 O
O13 0.89890 -0.02900 0.68995 O
O14 0.80745 0.11665 0.66195 O
N1 0.29535 -0.22385 0.56905 N
N2 0.47470 -0.39585 0.19080 N
N5 0.93815 0.23855 0.92700 N
N6 0.76525 -0.16455 0.82205 N
N7 0.89880 0.04245 0.64485 N
C1 0.24280 -0.44270 0.51700 C
H1 0.28985 -0.44060 0.57380 H
C2 0.18340 -0.55130 0.44950 C
H2 0.18695 -0.62005 0.46055 H
C3 0.11695 -0.55685 0.36685 C
H3 0.08230 -0.63020 0.32285 H
C4 0.10060 -0.45545 0.34985 C
H4 0.05300 -0.45960 0.29250 H
C5 0.15445 -0.34290 0.41770 C
H5 0.13820 -0.27305 0.40675 H
C6 0.23120 -0.33805 0.49990 C
C7 0.18080 -0.16990 0.61870 C
H6 0.07570 -0.22350 0.59810 H
H7 0.17420 -0.09525 0.60915 H
H8 0.21735 -0.15570 0.68145 H
C8 0.44930 -0.16495 0.58585 C
C9 0.56300 -0.22125 0.53130 C
H9 0.53005 -0.30815 0.51475 H
H10 0.67145 -0.19620 0.56810 H
C10 0.56730 -0.18770 0.44665 C
H11 0.45865 -0.21100 0.41015 H
H12 0.60360 -0.10105 0.46290 H
C11 0.67965 -0.24895 0.39230 C
H13 0.64780 -0.33515 0.38020 H
H14 0.78935 -0.22125 0.42765 H
C12 0.67780 -0.22425 0.30235 C
H15 0.70270 -0.13805 0.31400 H
H16 0.76125 -0.25685 0.27430 H
C13 0.51615 -0.27930 0.23865 C
C14 0.31095 -0.44885 0.13730 C
H17 0.30095 -0.53290 0.10680 H
H18 0.28985 -0.40955 0.09395 H
H19 0.23465 -0.43890 0.17605 H
C15 0.58735 -0.47400 0.18290 C
C16 0.56795 -0.56755 0.21905 C
H20 0.48800 -0.57630 0.25220 H
C17 0.66975 -0.64685 0.20470 C
H21 0.65705 -0.71050 0.22745 H
C18 0.78965 -0.63250 0.15735 C
H22 0.85780 -0.68605 0.14850 H
C19 0.80880 -0.53990 0.12300 C
H23 0.89100 -0.53015 0.09140 H
C20 0.70725 -0.46090 0.13490 C
H24 0.71965 -0.39885 0.11050 H
C41 0.20305 -0.02260 0.90500 C
H25 0.15679 -0.08984 0.85226 H
H26 0.25792 -0.04870 0.94946 H
H27 0.11959 0.01352 0.92712 H
C42 0.41010 0.19570 0.98215 C
H28 0.48719 0.25885 0.97602 H
H29 0.32140 0.22628 1.00229 H
H30 0.45973 0.16406 1.02463 H
